data_4318919
loop_
_publ_author_name
'Hassan Hadadzadeh'
'Maria C. DeRosa'
'Glenn P. A. Yap'
'Ali R. Rezvani'
'Robert J. Crutchley'

_publ_section_title
;
 Cyclometalated Ruthenium Chloro and Nitrosyl Complexes
;
_journal_name_full 'Inorganic Chemistry'
_journal_page_first 6521
_journal_page_last 6526
_journal_paper_doi 10.1021/ic020451f
_journal_volume 41
_journal_year 2002
_chemical_formula_sum 'C33 H27 Cl F6 N4 P Ru'
_chemical_formula_weight 761.08
_chemical_name_systematic
;
  ?
;
_space_group_IT_number 2
_symmetry_cell_setting triclinic
_symmetry_space_group_name_Hall '-P 1'
_symmetry_space_group_name_H-M 'P -1'
_atom_sites_solution_hydrogens geom
_atom_sites_solution_primary direct
_atom_sites_solution_secondary difmap
_audit_creation_method SHELXL-97
_cell_angle_alpha 68.768(2)
_cell_angle_beta 78.303(3)
_cell_angle_gamma 80.274(3)
_cell_formula_units_Z 2
_cell_length_a 11.165(3)
_cell_length_b 11.335(3)
_cell_length_c 13.447(4)
_cell_measurement_reflns_used 'reflections from 60 data frames'
_cell_measurement_temperature 203(2)
_cell_measurement_theta_max 28.29
_cell_measurement_theta_min 1.47
_cell_volume 1544.8(7)
_computing_cell_refinement 'Bruker SMART'
_computing_data_collection 'Bruker SMART'
_computing_data_reduction 'Bruker SAINT'
_computing_molecular_graphics 'Bruker SHELXTL'
_computing_publication_material 'Bruker SHELXTL'
_computing_structure_refinement 'SHELXL-97 (Sheldrick, 1997)'
_computing_structure_solution 'SHELXS-97 (Sheldrick, 1990)'
_diffrn_ambient_temperature 203(2)
_diffrn_measured_fraction_theta_full 0.789
_diffrn_measured_fraction_theta_max 0.789
_diffrn_measurement_device_type 'CCD area detector'
_diffrn_measurement_method 'phi and omega scans'
_diffrn_radiation_monochromator graphite
_diffrn_radiation_source 'fine-focus sealed tube'
_diffrn_radiation_type MoK\a
_diffrn_radiation_wavelength 0.71073
_diffrn_reflns_av_R_equivalents 0.0353
_diffrn_reflns_av_sigmaI/netI 0.0916
_diffrn_reflns_limit_h_max 15
_diffrn_reflns_limit_h_min -14
_diffrn_reflns_limit_k_max 14
_diffrn_reflns_limit_k_min -13
_diffrn_reflns_limit_l_max 17
_diffrn_reflns_limit_l_min 0
_diffrn_reflns_number 8217
_diffrn_reflns_theta_full 28.56
_diffrn_reflns_theta_max 28.56
_diffrn_reflns_theta_min 1.64
_diffrn_standards_decay_% <1
_diffrn_standards_number '50 standard frames at start and end'
_exptl_absorpt_coefficient_mu 0.714
_exptl_absorpt_correction_T_max 1.000000
_exptl_absorpt_correction_T_min 0.801129
_exptl_absorpt_correction_type multi-scan
_exptl_absorpt_process_details 'Blessing,R., Acta Cryst. (1995) A51 33-38.'
_exptl_crystal_colour red
_exptl_crystal_density_diffrn 1.636
_exptl_crystal_density_meas 0
_exptl_crystal_density_method 'not measured'
_exptl_crystal_description block
_exptl_crystal_F_000 766
_exptl_crystal_size_max 0.20
_exptl_crystal_size_mid 0.10
_exptl_crystal_size_min 0.10
_refine_diff_density_max 0.517
_refine_diff_density_min -0.640
_refine_diff_density_rms 0.109
_refine_ls_extinction_method none
_refine_ls_goodness_of_fit_ref 1.038
_refine_ls_hydrogen_treatment mixed
_refine_ls_matrix_type full
_refine_ls_number_parameters 454
_refine_ls_number_reflns 6200
_refine_ls_number_restraints 30
_refine_ls_restrained_S_all 1.037
_refine_ls_R_factor_all 0.0863
_refine_ls_R_factor_gt 0.0518
_refine_ls_shift/su_max 0.001
_refine_ls_shift/su_mean 0.000
_refine_ls_structure_factor_coef Fsqd
_refine_ls_weighting_details 'calc w=1/[\s^2^(Fo^2^)+(0.0468P)^2^+0.1760P] where P=(Fo^2^+2Fc^2^)/3'
_refine_ls_weighting_scheme calc
_refine_ls_wR_factor_gt 0.1075
_refine_ls_wR_factor_ref 0.1189
_reflns_number_gt 4307
_reflns_number_total 6200
_reflns_threshold_expression >2sigma(I)
_cod_data_source_file ic020451f_1.cif
_cod_data_source_block rc2001
_cod_depositor_comments
;
The following automatic conversions were performed:

'_symmetry_cell_setting' value 'Triclinic' changed to 'triclinic'
according to the built-in table from CIF Core dictionary named
'cif_core.dic' version 2.4.1 from 2010-06-29.

Automatic conversion script
Id: cif_fix_values 1646 2011-03-28 12:23:43Z adriana 
;
_cod_original_cell_volume 1544.7(8)
_cod_database_code 4318919

loop_
_symmetry_equiv_pos_as_xyz
'x, y, z'
'-x, -y, -z'

loop_
_atom_site_label
_atom_site_type_symbol
_atom_site_fract_x
_atom_site_fract_y
_atom_site_fract_z
_atom_site_U_iso_or_equiv
_atom_site_adp_type
_atom_site_occupancy
_atom_site_symmetry_multiplicity
_atom_site_calc_flag
_atom_site_refinement_flags
_atom_site_disorder_assembly
_atom_site_disorder_group
Ru Ru 0.32844(3) 0.16488(4) 0.25650(3) 0.02241(12) Uani 1 1 d . . .
Cl Cl 0.55071(10) 0.17131(11) 0.20539(9) 0.0281(3) Uani 1 1 d . . .
P P 0.64615(12) 0.56633(12) 0.21647(11) 0.0333(3) Uani 1 1 d D . .
F1 F 0.7118(4) 0.5285(3) 0.3176(3) 0.0922(15) Uani 1 1 d D . .
F2 F 0.5798(3) 0.6074(3) 0.1137(3) 0.0664(10) Uani 1 1 d D . .
F3 F 0.7730(3) 0.5922(3) 0.1386(3) 0.0787(12) Uani 1 1 d D . .
F4 F 0.6257(3) 0.7122(3) 0.2093(2) 0.0484(8) Uani 1 1 d D . .
F5 F 0.5165(3) 0.5436(3) 0.2903(3) 0.0793(12) Uani 1 1 d D . .
F6 F 0.6642(3) 0.4226(3) 0.2240(3) 0.0557(9) Uani 1 1 d D . .
N1 N 0.2859(3) 0.3528(3) 0.1589(3) 0.0248(9) Uani 1 1 d . . .
N2 N 0.3343(3) 0.0625(4) 0.1548(3) 0.0243(8) Uani 1 1 d . . .
N3 N 0.3529(3) -0.0110(3) 0.3567(3) 0.0218(8) Uani 1 1 d . . .
N4 N 0.3161(3) 0.1982(4) 0.3992(3) 0.0268(9) Uani 1 1 d . . .
C1 C 0.3658(4) 0.4398(4) 0.1127(4) 0.0279(11) Uani 1 1 d . . .
H1A H 0.4487 0.4159 0.1220 0.033 Uiso 1 1 calc R . .
C2 C 0.3309(5) 0.5633(5) 0.0519(4) 0.0346(12) Uani 1 1 d . . .
H2A H 0.3891 0.6227 0.0204 0.042 Uiso 1 1 calc R . .
C3 C 0.2101(5) 0.5987(5) 0.0378(4) 0.0413(13) Uani 1 1 d . . .
H3A H 0.1847 0.6820 -0.0048 0.050 Uiso 1 1 calc R . .
C4 C 0.1264(5) 0.5102(5) 0.0869(4) 0.0393(13) Uani 1 1 d . . .
H4A H 0.0431 0.5336 0.0788 0.047 Uiso 1 1 calc R . .
C5 C 0.1644(4) 0.3877(4) 0.1479(4) 0.0276(11) Uani 1 1 d . . .
C6 C 0.0854(4) 0.2864(4) 0.2097(4) 0.0270(11) Uani 1 1 d . . .
C7 C -0.0401(4) 0.3000(5) 0.2088(4) 0.0373(13) Uani 1 1 d . . .
H7A H -0.0780 0.3766 0.1653 0.045 Uiso 1 1 calc R . .
C8 C -0.1095(4) 0.2015(5) 0.2715(4) 0.0427(14) Uani 1 1 d . . .
H8A H -0.1942 0.2097 0.2694 0.051 Uiso 1 1 calc R . .
C9 C -0.0532(5) 0.0909(5) 0.3372(4) 0.0433(14) Uani 1 1 d . . .
H9A H -0.1009 0.0249 0.3819 0.052 Uiso 1 1 calc R . .
C10 C 0.0708(4) 0.0755(5) 0.3385(4) 0.0326(11) Uani 1 1 d . . .
H10A H 0.1072 -0.0012 0.3832 0.039 Uiso 1 1 calc R . .
C11 C 0.1432(4) 0.1717(4) 0.2749(4) 0.0245(10) Uani 1 1 d . . .
C12 C 0.3246(4) 0.1083(5) 0.0501(4) 0.0297(11) Uani 1 1 d . . .
H12A H 0.3109 0.1968 0.0158 0.036 Uiso 1 1 calc R . .
C13 C 0.3339(4) 0.0297(5) -0.0089(4) 0.0339(12) Uani 1 1 d . . .
H13A H 0.3276 0.0646 -0.0829 0.041 Uiso 1 1 calc R . .
C14 C 0.3522(5) -0.0985(5) 0.0395(4) 0.0356(12) Uani 1 1 d . . .
H14A H 0.3576 -0.1529 -0.0003 0.043 Uiso 1 1 calc R . .
C15 C 0.3628(4) -0.1483(5) 0.1484(4) 0.0342(12) Uani 1 1 d . . .
H15A H 0.3747 -0.2368 0.1833 0.041 Uiso 1 1 calc R . .
C16 C 0.3557(4) -0.0659(4) 0.2051(4) 0.0247(10) Uani 1 1 d . . .
C17 C 0.3662(4) -0.1084(4) 0.3197(4) 0.0243(10) Uani 1 1 d . . .
C18 C 0.3845(4) -0.2315(5) 0.3887(4) 0.0320(12) Uani 1 1 d . . .
H18A H 0.3935 -0.3003 0.3636 0.038 Uiso 1 1 calc R . .
C19 C 0.3895(4) -0.2521(5) 0.4962(4) 0.0341(12) Uani 1 1 d . . .
H19A H 0.4034 -0.3355 0.5441 0.041 Uiso 1 1 calc R . .
C20 C 0.3742(4) -0.1512(5) 0.5328(4) 0.0315(12) Uani 1 1 d . . .
H20A H 0.3771 -0.1652 0.6056 0.038 Uiso 1 1 calc R . .
C21 C 0.3547(4) -0.0300(4) 0.4618(3) 0.0234(10) Uani 1 1 d . . .
C22 C 0.3333(4) 0.0909(5) 0.4852(4) 0.0269(11) Uani 1 1 d . . .
C23 C 0.3248(4) 0.0968(5) 0.5872(4) 0.0328(12) Uani 1 1 d . . .
H23A H 0.3344 0.0218 0.6465 0.039 Uiso 1 1 calc R . .
C24 C 0.3023(5) 0.2132(5) 0.6014(4) 0.0398(13) Uani 1 1 d . . .
H24A H 0.2969 0.2183 0.6704 0.048 Uiso 1 1 calc R . .
C25 C 0.2880(5) 0.3210(5) 0.5148(4) 0.0430(14) Uani 1 1 d . . .
H25A H 0.2728 0.4012 0.5234 0.052 Uiso 1 1 calc R . .
C26 C 0.2961(4) 0.3112(5) 0.4142(4) 0.0339(12) Uani 1 1 d . . .
H26A H 0.2873 0.3858 0.3544 0.041 Uiso 1 1 calc R . .
C27 C 0.9939(11) 1.0344(11) 0.0748(12) 0.085(8) Uani 0.50 1 d PGD A -1
H27A H 1.0077 1.1032 0.0928 0.102 Uiso 0.50 1 calc PR A -1
C28 C 0.9615(10) 0.9220(13) 0.1559(9) 0.081(5) Uani 0.50 1 d PGD A -1
H28A H 0.9534 0.9149 0.2288 0.098 Uiso 0.50 1 calc PR A -1
C29 C 0.9410(11) 0.8203(10) 0.1293(9) 0.045(4) Uani 0.50 1 d PGD A -1
H29A H 0.9191 0.7443 0.1841 0.054 Uiso 0.50 1 calc PR A -1
C30 C 0.9529(10) 0.8309(10) 0.0215(10) 0.082(6) Uani 0.50 1 d PGD A -1
H30A H 0.9391 0.7621 0.0035 0.098 Uiso 0.50 1 calc PR A -1
C31 C 0.9853(11) 0.9433(12) -0.0596(8) 0.071(7) Uani 0.50 1 d PGD A -1
H31A H 0.9934 0.9505 -0.1324 0.085 Uiso 0.50 1 calc PR A -1
C32 C 1.0058(12) 1.0450(10) -0.0329(10) 0.077(5) Uani 0.50 1 d PGD A -1
C33 C 1.036(2) 1.152(2) -0.110(2) 0.153(14) Uani 0.50 1 d PD A -1
H33A H 1.0403 1.1429 -0.1798 0.230 Uiso 0.50 1 calc PR A -1
H33B H 1.1153 1.1695 -0.1033 0.230 Uiso 0.50 1 calc PR A -1
H33C H 0.9743 1.2210 -0.1035 0.230 Uiso 0.50 1 calc PR A -1
C34 C -0.0074(15) 0.4727(17) 0.5802(12) 0.097(11) Uani 0.50 1 d PGD B -1
H34A H -0.0301 0.4196 0.6516 0.117 Uiso 0.50 1 calc PR B -1
C35 C 0.0385(17) 0.587(2) 0.5603(16) 0.20(3) Uani 0.50 1 d PGD B -1
H35A H 0.0467 0.6113 0.6182 0.234 Uiso 0.50 1 calc PR B -1
C36 C 0.0721(18) 0.6657(17) 0.4547(19) 0.23(3) Uani 0.50 1 d PGD B -1
H36A H 0.1031 0.7431 0.4412 0.275 Uiso 0.50 1 calc PR B -1
C37 C 0.0599(18) 0.630(2) 0.3690(13) 0.185(18) Uani 0.50 1 d PGD B -1
H37A H 0.0826 0.6831 0.2975 0.222 Uiso 0.50 1 calc PR B -1
C38 C 0.0141(16) 0.516(2) 0.3889(14) 0.17(2) Uani 0.50 1 d PGD B -1
H38A H 0.0058 0.4913 0.3309 0.208 Uiso 0.50 1 calc PR B -1
C39 C -0.0196(12) 0.4369(16) 0.4945(17) 0.084(6) Uani 0.50 1 d PGD B -1
C40 C -0.060(3) 0.330(3) 0.514(3) 0.23(3) Uani 0.50 1 d PD B -1
H40A H -0.0625 0.3188 0.4459 0.352 Uiso 0.50 1 calc PR B -1
H40B H -0.1421 0.3288 0.5549 0.352 Uiso 0.50 1 calc PR B -1
H40C H -0.0058 0.2611 0.5546 0.352 Uiso 0.50 1 calc PR B -1

loop_
_atom_site_aniso_label
_atom_site_aniso_U_11
_atom_site_aniso_U_22
_atom_site_aniso_U_33
_atom_site_aniso_U_23
_atom_site_aniso_U_13
_atom_site_aniso_U_12
Ru 0.02507(19) 0.0213(2) 0.0200(2) -0.00628(17) -0.00377(14) -0.00136(14)
Cl 0.0266(6) 0.0313(7) 0.0242(6) -0.0072(6) -0.0034(5) -0.0031(5)
P 0.0440(8) 0.0251(8) 0.0304(8) -0.0079(7) -0.0086(6) -0.0027(6)
F1 0.163(4) 0.048(2) 0.080(3) -0.005(2) -0.083(3) -0.011(2)
F2 0.100(3) 0.050(2) 0.063(2) -0.0197(19) -0.043(2) -0.0065(19)
F3 0.053(2) 0.055(2) 0.110(3) -0.021(2) 0.016(2) -0.0096(18)
F4 0.079(2) 0.0238(17) 0.0467(19) -0.0132(15) -0.0156(17) -0.0059(15)
F5 0.079(3) 0.042(2) 0.094(3) -0.020(2) 0.037(2) -0.0110(18)
F6 0.062(2) 0.0274(18) 0.079(2) -0.0207(17) -0.0109(18) -0.0011(15)
N1 0.029(2) 0.025(2) 0.018(2) -0.0077(19) -0.0021(16) -0.0010(17)
N2 0.025(2) 0.025(2) 0.021(2) -0.0068(19) -0.0030(16) -0.0012(16)
N3 0.0230(19) 0.019(2) 0.0170(19) -0.0001(18) -0.0023(15) -0.0014(15)
N4 0.026(2) 0.028(2) 0.028(2) -0.012(2) -0.0059(17) -0.0019(16)
C1 0.027(2) 0.021(3) 0.033(3) -0.009(2) 0.002(2) -0.0029(19)
C2 0.044(3) 0.026(3) 0.031(3) -0.008(2) 0.001(2) -0.010(2)
C3 0.054(3) 0.024(3) 0.038(3) -0.003(3) -0.015(3) 0.007(2)
C4 0.040(3) 0.031(3) 0.046(3) -0.011(3) -0.015(3) 0.008(2)
C5 0.036(3) 0.023(3) 0.022(3) -0.006(2) -0.006(2) -0.001(2)
C6 0.027(2) 0.032(3) 0.025(3) -0.014(2) 0.000(2) -0.005(2)
C7 0.036(3) 0.038(3) 0.034(3) -0.010(3) -0.007(2) 0.005(2)
C8 0.019(2) 0.051(4) 0.053(4) -0.012(3) -0.002(2) -0.007(2)
C9 0.032(3) 0.050(4) 0.040(3) -0.008(3) 0.003(2) -0.012(2)
C10 0.033(3) 0.028(3) 0.033(3) -0.007(3) 0.000(2) -0.006(2)
C11 0.028(2) 0.022(3) 0.026(3) -0.010(2) -0.007(2) -0.0009(19)
C12 0.034(3) 0.024(3) 0.026(3) -0.003(2) -0.003(2) -0.006(2)
C13 0.044(3) 0.041(3) 0.019(3) -0.011(3) -0.008(2) -0.005(2)
C14 0.048(3) 0.031(3) 0.034(3) -0.017(3) -0.008(2) -0.005(2)
C15 0.042(3) 0.021(3) 0.036(3) -0.007(2) -0.006(2) -0.002(2)
C16 0.029(2) 0.021(3) 0.020(2) -0.005(2) 0.0028(19) -0.0047(19)
C17 0.023(2) 0.024(3) 0.024(3) -0.008(2) 0.0010(19) -0.0024(18)
C18 0.038(3) 0.026(3) 0.029(3) -0.007(3) -0.003(2) -0.003(2)
C19 0.038(3) 0.023(3) 0.029(3) 0.004(2) -0.004(2) -0.002(2)
C20 0.030(3) 0.042(3) 0.017(2) -0.004(3) -0.004(2) -0.004(2)
C21 0.019(2) 0.028(3) 0.019(2) -0.003(2) -0.0005(18) -0.0052(18)
C22 0.022(2) 0.033(3) 0.026(3) -0.011(2) -0.0011(19) -0.0045(19)
C23 0.029(3) 0.047(3) 0.023(3) -0.014(3) -0.002(2) -0.004(2)
C24 0.043(3) 0.053(4) 0.028(3) -0.018(3) -0.005(2) -0.007(3)
C25 0.042(3) 0.051(4) 0.050(4) -0.035(3) -0.007(3) -0.001(3)
C26 0.039(3) 0.033(3) 0.033(3) -0.015(3) -0.011(2) 0.003(2)
C27 0.082(15) 0.10(2) 0.11(2) -0.075(17) -0.032(14) 0.004(15)
C28 0.095(12) 0.089(14) 0.077(12) -0.054(11) -0.005(9) -0.004(11)
C29 0.040(8) 0.030(8) 0.040(8) 0.010(7) 0.005(6) -0.007(6)
C30 0.070(10) 0.076(12) 0.127(16) -0.061(12) -0.043(11) 0.015(9)
C31 0.064(12) 0.075(15) 0.072(15) -0.035(13) -0.003(11) 0.017(11)
C32 0.047(8) 0.058(12) 0.12(2) -0.028(13) 0.008(10) -0.008(9)
C33 0.088(19) 0.12(2) 0.24(4) -0.07(2) 0.04(2) -0.041(17)
C34 0.067(15) 0.16(3) 0.048(13) -0.04(2) -0.010(11) 0.045(17)
C35 0.14(3) 0.38(7) 0.14(3) -0.21(4) -0.07(2) 0.12(4)
C36 0.039(18) 0.17(4) 0.51(11) -0.15(6) -0.09(4) 0.02(2)
C37 0.13(3) 0.18(4) 0.13(3) 0.05(2) 0.014(18) 0.04(3)
C38 0.11(3) 0.23(5) 0.055(18) 0.043(19) 0.013(14) 0.09(3)
C39 0.035(8) 0.077(14) 0.15(2) -0.064(14) -0.014(11) 0.012(8)
C40 0.07(2) 0.13(4) 0.41(7) 0.03(4) -0.02(3) -0.06(2)

loop_
_atom_type_symbol
_atom_type_description
_atom_type_scat_dispersion_real
_atom_type_scat_dispersion_imag
_atom_type_scat_source
C C 0.0033 0.0016 'International Tables Vol C Tables 4.2.6.8 and 6.1.1.4'
H H 0.0000 0.0000 'International Tables Vol C Tables 4.2.6.8 and 6.1.1.4'
N N 0.0061 0.0033 'International Tables Vol C Tables 4.2.6.8 and 6.1.1.4'
F F 0.0171 0.0103 'International Tables Vol C Tables 4.2.6.8 and 6.1.1.4'
P P 0.1023 0.0942 'International Tables Vol C Tables 4.2.6.8 and 6.1.1.4'
Cl Cl 0.1484 0.1585 'International Tables Vol C Tables 4.2.6.8 and 6.1.1.4'
Ru Ru -1.2594 0.8363 'International Tables Vol C Tables 4.2.6.8 and 6.1.1.4'

loop_
_geom_angle_atom_site_label_1
_geom_angle_atom_site_label_2
_geom_angle_atom_site_label_3
_geom_angle
_geom_angle_site_symmetry_1
_geom_angle_site_symmetry_3
_geom_angle_publ_flag
N3 Ru C11 95.43(16) . . ?
N3 Ru N4 79.70(15) . . ?
C11 Ru N4 90.93(15) . . ?
N3 Ru N2 79.05(14) . . ?
C11 Ru N2 86.23(15) . . ?
N4 Ru N2 158.19(15) . . ?
N3 Ru N1 174.54(14) . . ?
C11 Ru N1 79.77(16) . . ?
N4 Ru N1 97.68(14) . . ?
N2 Ru N1 103.07(14) . . ?
N3 Ru Cl 90.64(10) . . ?
C11 Ru Cl 171.43(13) . . ?
N4 Ru Cl 96.11(10) . . ?
N2 Ru Cl 89.00(10) . . ?
N1 Ru Cl 94.41(10) . . ?
F1 P F6 89.54(19) . . ?
F1 P F5 91.4(2) . . ?
F6 P F5 89.19(18) . . ?
F1 P F3 90.8(3) . . ?
F6 P F3 91.47(18) . . ?
F5 P F3 177.7(2) . . ?
F1 P F2 178.9(2) . . ?
F6 P F2 91.52(18) . . ?
F5 P F2 88.8(2) . . ?
F3 P F2 88.9(2) . . ?
F1 P F4 90.77(18) . . ?
F6 P F4 179.15(19) . . ?
F5 P F4 90.01(17) . . ?
F3 P F4 89.32(18) . . ?
F2 P F4 88.17(17) . . ?
C1 N1 C5 119.2(4) . . ?
C1 N1 Ru 125.2(3) . . ?
C5 N1 Ru 115.5(3) . . ?
C12 N2 C16 119.6(4) . . ?
C12 N2 Ru 127.6(3) . . ?
C16 N2 Ru 112.7(3) . . ?
C17 N3 C21 121.8(4) . . ?
C17 N3 Ru 119.6(3) . . ?
C21 N3 Ru 118.6(3) . . ?
C26 N4 C22 118.8(4) . . ?
C26 N4 Ru 127.4(3) . . ?
C22 N4 Ru 113.8(3) . . ?
N1 C1 C2 122.3(4) . . ?
C3 C2 C1 119.1(5) . . ?
C2 C3 C4 119.1(5) . . ?
C5 C4 C3 120.2(5) . . ?
N1 C5 C4 120.1(4) . . ?
N1 C5 C6 113.6(4) . . ?
C4 C5 C6 126.2(4) . . ?
C7 C6 C11 120.3(4) . . ?
C7 C6 C5 123.4(4) . . ?
C11 C6 C5 116.3(4) . . ?
C8 C7 C6 120.2(5) . . ?
C7 C8 C9 119.3(5) . . ?
C10 C9 C8 121.2(5) . . ?
C9 C10 C11 120.8(5) . . ?
C10 C11 C6 118.2(4) . . ?
C10 C11 Ru 127.3(3) . . ?
C6 C11 Ru 114.4(3) . . ?
N2 C12 C13 121.7(4) . . ?
C14 C13 C12 120.0(5) . . ?
C13 C14 C15 119.3(4) . . ?
C14 C15 C16 119.2(4) . . ?
N2 C16 C15 120.1(4) . . ?
N2 C16 C17 116.3(4) . . ?
C15 C16 C17 123.6(4) . . ?
N3 C17 C18 120.0(4) . . ?
N3 C17 C16 112.3(4) . . ?
C18 C17 C16 127.6(4) . . ?
C17 C18 C19 118.7(4) . . ?
C20 C19 C18 120.4(5) . . ?
C21 C20 C19 119.2(4) . . ?
N3 C21 C20 119.9(4) . . ?
N3 C21 C22 112.5(4) . . ?
C20 C21 C22 127.7(4) . . ?
N4 C22 C23 120.9(4) . . ?
N4 C22 C21 115.3(4) . . ?
C23 C22 C21 123.7(4) . . ?
C24 C23 C22 119.6(5) . . ?
C25 C24 C23 119.5(5) . . ?
C24 C25 C26 119.2(5) . . ?
N4 C26 C25 122.0(5) . . ?
C28 C27 C32 120.0 . . ?
C27 C28 C29 120.0 . . ?
C30 C29 C28 120.0 . . ?
C31 C30 C29 120.0 . . ?
C32 C31 C30 120.0 . . ?
C33 C32 C31 119.9(8) . . ?
C33 C32 C27 120.1(8) . . ?
C31 C32 C27 120.0 . . ?
C35 C34 C39 120.0 . . ?
C34 C35 C36 120.0 . . ?
C37 C36 C35 120.0 . . ?
C36 C37 C38 120.0 . . ?
C39 C38 C37 120.0 . . ?
C40 C39 C38 120.4(8) . . ?
C40 C39 C34 119.6(8) . . ?
C38 C39 C34 120.0 . . ?

loop_
_geom_bond_atom_site_label_1
_geom_bond_atom_site_label_2
_geom_bond_distance
_geom_bond_site_symmetry_2
_geom_bond_publ_flag
Ru N3 1.971(4) . ?
Ru C11 2.024(4) . ?
Ru N4 2.060(4) . ?
Ru N2 2.076(3) . ?
Ru N1 2.091(4) . ?
Ru Cl 2.4431(13) . ?
P F1 1.564(3) . ?
P F6 1.576(3) . ?
P F5 1.582(3) . ?
P F3 1.583(4) . ?
P F2 1.584(3) . ?
P F4 1.600(3) . ?
N1 C1 1.335(6) . ?
N1 C5 1.370(5) . ?
N2 C12 1.333(5) . ?
N2 C16 1.367(6) . ?
N3 C17 1.342(5) . ?
N3 C21 1.354(5) . ?
N4 C26 1.342(5) . ?
N4 C22 1.358(6) . ?
C1 C2 1.377(6) . ?
C2 C3 1.372(7) . ?
C3 C4 1.380(7) . ?
C4 C5 1.378(7) . ?
C5 C6 1.463(6) . ?
C6 C7 1.385(6) . ?
C6 C11 1.413(6) . ?
C7 C8 1.380(7) . ?
C8 C9 1.381(7) . ?
C9 C10 1.369(6) . ?
C10 C11 1.384(6) . ?
C12 C13 1.371(6) . ?
C13 C14 1.359(7) . ?
C14 C15 1.387(6) . ?
C15 C16 1.388(6) . ?
C16 C17 1.462(6) . ?
C17 C18 1.375(6) . ?
C18 C19 1.389(6) . ?
C19 C20 1.373(6) . ?
C20 C21 1.372(6) . ?
C21 C22 1.485(6) . ?
C22 C23 1.380(6) . ?
C23 C24 1.376(7) . ?
C24 C25 1.361(7) . ?
C25 C26 1.381(6) . ?
C27 C28 1.3900 . ?
C27 C32 1.3900 . ?
C28 C29 1.3900 . ?
C29 C30 1.3900 . ?
C30 C31 1.3900 . ?
C31 C32 1.3900 . ?
C32 C33 1.32(2) . ?
C34 C35 1.3900 . ?
C34 C39 1.3900 . ?
C35 C36 1.3900 . ?
C36 C37 1.3900 . ?
C37 C38 1.3900 . ?
C38 C39 1.3900 . ?
C39 C40 1.29(2) . ?
